data_7062980
loop_
_publ_author_name
'Zhang, Jinfang'
'Zhao, Shunchang'
'Tao, Xingyu'
'Chen, Qinghan'
'Yin, Dejing'
'Zhang, Chi'

_publ_section_title
;
 An AIE-ligand-based coordination polymer with a new wheel-shaped Cd6
 cluster, a unique bamboo-like architecture and highly efficient
 dual-response sensing properties
;
_journal_issue 8
_journal_name_full 'New Journal of Chemistry'
_journal_page_first 3656
_journal_page_last 3664
_journal_paper_doi 10.1039/D3NJ04960D
_journal_volume 48
_journal_year 2024
_chemical_absolute_configuration ad
_chemical_formula_moiety 'C168 H96 Cd6 O28 S, [+ solvents]'
_chemical_formula_sum 'C168 H96 Cd6 O28 S'
_chemical_formula_weight 3268.90
_space_group_crystal_system trigonal
_space_group_IT_number 159
_space_group_name_Hall 'P 3 -2c'
_space_group_name_H-M_alt 'P 3 1 c'
_atom_sites_solution_hydrogens geom
_atom_sites_solution_primary dual
_audit_creation_date 2023-12-21
_audit_creation_method
;
Olex2 1.5
(compiled 2023.08.24 svn.re1ec1418 for OlexSys, GUI svn.r6817)
;
_audit_update_record
;
2024-01-16 deposited with the CCDC.	2024-01-19 downloaded from the CCDC.
;
_cell_angle_alpha 90
_cell_angle_beta 90
_cell_angle_gamma 120
_cell_formula_units_Z 2
_cell_length_a 19.7106(8)
_cell_length_b 19.7106(8)
_cell_length_c 26.2488(15)
_cell_measurement_reflns_used 9966
_cell_measurement_temperature 100.00
_cell_measurement_theta_max 68.261
_cell_measurement_theta_min 2.587
_cell_volume 8831.6(7)
_computing_cell_refinement 'SAINT V8.38A (Bruker, 2018)'
_computing_data_collection APEX-3
_computing_data_reduction 'SAINT V8.38A (Bruker, 2018)'
_computing_molecular_graphics 'Olex2 1.5 (Dolomanov et al., 2009)'
_computing_publication_material 'Olex2 1.5 (Dolomanov et al., 2009)'
_computing_structure_refinement 'SHELXL 2018/3 (Sheldrick, 2015)'
_computing_structure_solution 'SHELXT 2018/2 (Sheldrick, 2018)'
_diffrn_ambient_temperature 100.00
_diffrn_measured_fraction_theta_full 1.000
_diffrn_measured_fraction_theta_max 0.998
_diffrn_measurement_device_type ' Bruker D8 VENTURE CMOS'
_diffrn_measurement_method '\f and \w scans'
_diffrn_radiation_type CuK\a
_diffrn_radiation_wavelength 1.54178
_diffrn_reflns_av_R_equivalents 0.1138
_diffrn_reflns_av_unetI/netI 0.0992
_diffrn_reflns_Laue_measured_fraction_full 1.000
_diffrn_reflns_Laue_measured_fraction_max 0.998
_diffrn_reflns_limit_h_max 23
_diffrn_reflns_limit_h_min -14
_diffrn_reflns_limit_k_max 21
_diffrn_reflns_limit_k_min -23
_diffrn_reflns_limit_l_max 31
_diffrn_reflns_limit_l_min -31
_diffrn_reflns_number 46406
_diffrn_reflns_point_group_measured_fraction_full 0.929
_diffrn_reflns_point_group_measured_fraction_max 0.926
_diffrn_reflns_theta_full 67.679
_diffrn_reflns_theta_max 68.467
_diffrn_reflns_theta_min 2.588
_diffrn_source_current 1.1
_diffrn_source_power 0.05500000000000001
_diffrn_source_voltage 50.0
_diffrn_standards_number 0
_exptl_absorpt_coefficient_mu 6.288
_exptl_absorpt_correction_T_max 0.7531
_exptl_absorpt_correction_T_min 0.5320
_exptl_absorpt_correction_type multi-scan
_exptl_absorpt_process_details
;
SADABS-2016/2 (Bruker,2016/2) was used for absorption correction.
wR2(int) was 0.1488 before and 0.0768 after correction.
The Ratio of minimum to maximum transmission is 0.7064.
The \l/2 correction factor is Not present.
;
_exptl_crystal_density_diffrn 1.229
_exptl_crystal_description block
_exptl_crystal_F_000 3264
_exptl_crystal_size_max 0.15
_exptl_crystal_size_mid 0.12
_exptl_crystal_size_min 0.10
_refine_diff_density_max 0.766
_refine_diff_density_min -0.750
_refine_diff_density_rms 0.068
_refine_ls_abs_structure_details
;
 Refined as an inversion twin.
;
_refine_ls_abs_structure_Flack 0.478(18)
_refine_ls_extinction_method none
_refine_ls_goodness_of_fit_ref 0.942
_refine_ls_hydrogen_treatment constr
_refine_ls_matrix_type full
_refine_ls_number_parameters 563
_refine_ls_number_reflns 10063
_refine_ls_number_restraints 8
_refine_ls_restrained_S_all 0.944
_refine_ls_R_factor_all 0.0986
_refine_ls_R_factor_gt 0.0551
_refine_ls_shift/su_max 0.001
_refine_ls_shift/su_mean 0.000
_refine_ls_structure_factor_coef Fsqd
_refine_ls_weighting_details 'w=1/[\s^2^(Fo^2^)+(0.0523P)^2^] where P=(Fo^2^+2Fc^2^)/3'
_refine_ls_weighting_scheme calc
_refine_ls_wR_factor_gt 0.1203
_refine_ls_wR_factor_ref 0.1400
_reflns_Friedel_coverage 0.853
_reflns_Friedel_fraction_full 0.857
_reflns_Friedel_fraction_max 0.854
_reflns_number_gt 6095
_reflns_number_total 10063
_reflns_threshold_expression 'I > 2\s(I)'
_cod_data_source_file d3nj04960d2.cif
_cod_data_source_block 20231220_hg_3_0m
_cod_depositor_comments 'Adding full bibliography for 7062980.cif.'
_cod_original_cell_volume 8831.6(9)
_cod_database_code 7062980
_shelx_shelxl_version_number 2018/3
_shelx_space_group_comment
;
The symmetry employed for this shelxl refinement is uniquely defined
by the following loop, which should always be used as a source of
symmetry information in preference to the above space-group names.
They are only intended as comments.
;
_shelx_estimated_absorpt_t_max 0.572
_shelx_estimated_absorpt_t_min 0.572
_olex2_refinement_description
;
1. Twinned data refinement
 Scales: 0.522(18)
 0.478(18)
2. Fixed Uiso
 At 1.2 times of:
  All C(H) groups
3. Restrained distances
 C43-C40
 1.53 with sigma of 0.02
4. Uiso/Uaniso restraints and constraints
Uanis(C18) \\sim Ueq: with sigma of 0.01 and sigma for terminal atoms of 0.02
5.a Aromatic/amide H refined with riding coordinates:
 C3(H3), C4(H4), C6(H6), C7(H7), C10(H10), C11(H11), C13(H13), C14(H14),
 C19(H19), C20(H20), C21(H21), C22(H22), C28(H28), C27(H27), C26(H26), C25(H25),
  C31(H31), C32(H32), C34(H34), C35(H35), C38(H38), C39(H39), C41(H41),
 C42(H42), C47(H47), C48(H48), C49(H49), C50(H50), C53(H53), C54(H54), C55(H55),
  C56(H56)
5.b Fitted hexagon refined as free rotating group:
 C17(C18,C19,C20,C21,C22), C23(C28,C27,C26,C25,C24), C46(C47,C48,C49,C50,C51),
 C53(C54,C55,C56,C57,C52)
;
_smtbx_masks_void_probe_radius 1.2
_smtbx_masks_void_truncation_radius 1.2
_olex2_submission_special_instructions 'No special instructions were received'

loop_
_space_group_symop_operation_xyz
'x, y, z'
'-y, x-y, z'
'-x+y, -x, z'
'y, x, z+1/2'
'x-y, -y, z+1/2'
'-x, -x+y, z+1/2'

loop_
_atom_site_label
_atom_site_type_symbol
_atom_site_fract_x
_atom_site_fract_y
_atom_site_fract_z
_atom_site_U_iso_or_equiv
_atom_site_adp_type
_atom_site_occupancy
_atom_site_site_symmetry_order
_atom_site_calc_flag
_atom_site_refinement_flags_posn
_atom_site_refinement_flags_adp
_atom_site_refinement_flags_occupancy
_atom_site_disorder_assembly
_atom_site_disorder_group
Cd1 Cd 0.09806(6) 0.89627(6) 0.68589(2) 0.0517(3) Uani 1 1 d . . . . .
Cd2 Cd 0.09800(7) 0.89615(6) 0.19080(2) 0.0511(3) Uani 1 1 d . . . . .
S1 S 0.000000 1.000000 0.66676(17) 0.0485(9) Uani 1 3 d S T P . .
O1 O 0.2886(6) 1.0890(6) 0.2361(3) 0.068(3) Uani 1 1 d . . . . .
O2 O 0.1681(6) 0.9946(5) 0.2491(4) 0.055(2) Uani 1 1 d . . . . .
O3 O 0.0964(6) 0.8007(6) 0.2406(3) 0.069(3) Uani 1 1 d . . . . .
O4 O -0.0128(7) 0.8069(7) 0.2480(4) 0.084(4) Uani 1 1 d . . . . .
O5 O 0.0940(7) 0.7996(6) 0.6367(4) 0.072(3) Uani 1 1 d . . . . .
O6 O -0.0127(7) 0.8064(7) 0.6308(4) 0.080(3) Uani 1 1 d . . . . .
O7 O 0.000000 1.000000 0.6105(5) 0.072(4) Uani 1 3 d S T P . .
O8 O 0.0000(4) 0.9316(4) 0.6891(2) 0.0457(14) Uani 1 1 d . . . . .
O9 O 0.1680(6) 0.9940(5) 0.6299(4) 0.055(2) Uani 1 1 d . . . . .
O10 O 0.2869(6) 1.0881(6) 0.6406(3) 0.070(3) Uani 1 1 d . . . . .
C1 C 0.2372(8) 1.0278(8) 0.2610(4) 0.054(3) Uani 1 1 d . . . . .
C2 C 0.2674(7) 1.0042(7) 0.3058(5) 0.042(3) Uani 1 1 d . . . . .
C3 C 0.3370(7) 1.0502(7) 0.3239(4) 0.052(3) Uani 1 1 d . . . . .
H3 H 0.370133 1.099031 0.307816 0.063 Uiso 1 1 calc R U . . .
C4 C 0.3650(9) 1.0276(9) 0.3690(6) 0.059(4) Uani 1 1 d . . . . .
H4 H 0.415515 1.061080 0.382843 0.071 Uiso 1 1 calc R U . . .
C5 C 0.3159(6) 0.9570(6) 0.3901(4) 0.037(2) Uani 1 1 d . . . . .
C6 C 0.2419(8) 0.9105(8) 0.3715(5) 0.064(4) Uani 1 1 d . . . . .
H6 H 0.208137 0.861819 0.387480 0.077 Uiso 1 1 calc R U . . .
C7 C 0.2148(8) 0.9335(9) 0.3291(5) 0.075(4) Uani 1 1 d . . . . .
H7 H 0.162826 0.902258 0.316744 0.090 Uiso 1 1 calc R U . . .
C8 C 0.3383(6) 0.9334(6) 0.4379(4) 0.041(2) Uani 1 1 d . . . . .
C9 C 0.3145(7) 0.9574(7) 0.4862(4) 0.043(3) Uani 1 1 d . . . . .
C10 C 0.3654(8) 1.0299(8) 0.5103(5) 0.054(3) Uani 1 1 d . . . . .
H10 H 0.416680 1.063093 0.497450 0.064 Uiso 1 1 calc R U . . .
C11 C 0.3399(7) 1.0508(7) 0.5513(4) 0.051(3) Uani 1 1 d . . . . .
H11 H 0.373421 1.101319 0.565153 0.061 Uiso 1 1 calc R U . . .
C12 C 0.2664(7) 1.0033(7) 0.5761(5) 0.049(3) Uani 1 1 d . . . . .
C13 C 0.2181(8) 0.9299(9) 0.5481(5) 0.076(5) Uani 1 1 d . . . . .
H13 H 0.167515 0.894660 0.561216 0.091 Uiso 1 1 calc R U . . .
C14 C 0.2402(7) 0.9093(8) 0.5058(4) 0.059(3) Uani 1 1 d . . . . .
H14 H 0.205179 0.861657 0.489054 0.071 Uiso 1 1 calc R U . . .
C15 C 0.2358(8) 1.0266(9) 0.6172(4) 0.060(3) Uani 1 1 d . . . . .
C16 C 0.3785(6) 0.8932(6) 0.4380(5) 0.046(3) Uani 1 1 d . . . . .
C17 C 0.4006(5) 0.8627(5) 0.3942(4) 0.065(4) Uani 1 1 d G . . . .
C18 C 0.4275(5) 0.8140(5) 0.4120(4) 0.065(4) Uani 1 1 d G U . . .
C19 C 0.4494(6) 0.7746(5) 0.3777(5) 0.101(7) Uani 1 1 d G . . . .
H19 H 0.467752 0.741312 0.389844 0.121 Uiso 1 1 calc R U . . .
C20 C 0.4443(6) 0.7840(6) 0.3256(5) 0.136(11) Uani 1 1 d G . . . .
H20 H 0.459283 0.757149 0.302154 0.163 Uiso 1 1 calc R U . . .
C21 C 0.4174(7) 0.8328(7) 0.3078(3) 0.113(8) Uani 1 1 d G . . . .
H21 H 0.414001 0.839224 0.272205 0.135 Uiso 1 1 calc R U . . .
C22 C 0.3956(6) 0.8721(5) 0.3421(4) 0.073(4) Uani 1 1 d G . . . .
H22 H 0.377190 0.905463 0.329946 0.088 Uiso 1 1 calc R U . . .
C23 C 0.4003(5) 0.8618(4) 0.4820(4) 0.059(4) Uani 1 1 d G . . . .
C28 C 0.3974(6) 0.8740(5) 0.5339(4) 0.081(5) Uani 1 1 d G . . . .
H28 H 0.379585 0.908003 0.545588 0.097 Uiso 1 1 calc R U . . .
C27 C 0.4206(7) 0.8364(7) 0.5688(4) 0.114(8) Uani 1 1 d G . . . .
H27 H 0.418603 0.844742 0.604242 0.137 Uiso 1 1 calc R U . . .
C26 C 0.4466(6) 0.7866(7) 0.5517(5) 0.142(12) Uani 1 1 d G . . . .
H26 H 0.462465 0.760913 0.575494 0.170 Uiso 1 1 calc R U . . .
C25 C 0.4495(6) 0.7744(5) 0.4998(5) 0.093(7) Uani 1 1 d G . . . .
H25 H 0.467310 0.740345 0.488093 0.111 Uiso 1 1 calc R U . . .
C24 C 0.4263(5) 0.8120(5) 0.4649(4) 0.075(5) Uani 1 1 d G . . . .
C29 C 0.0337(10) 0.7783(9) 0.6169(5) 0.061(3) Uani 1 1 d . . . . .
C30 C 0.0016(8) 0.7203(8) 0.5733(7) 0.057(4) Uani 1 1 d . . . . .
C31 C 0.0543(8) 0.7002(9) 0.5487(5) 0.060(3) Uani 1 1 d . . . . .
H31 H 0.105549 0.719316 0.561867 0.072 Uiso 1 1 calc R U . . .
C32 C 0.0321(7) 0.6560(8) 0.5085(5) 0.050(3) Uani 1 1 d . . . . .
H32 H 0.068654 0.643762 0.493777 0.060 Uiso 1 1 calc R U . . .
C33 C -0.0414(7) 0.6249(7) 0.4850(5) 0.047(3) Uani 1 1 d . . . . .
C34 C -0.0924(8) 0.6442(8) 0.5095(5) 0.062(3) Uani 1 1 d . . . . .
H34 H -0.144506 0.621956 0.497192 0.075 Uiso 1 1 calc R U . . .
C35 C -0.0708(7) 0.6933(8) 0.5503(5) 0.058(3) Uani 1 1 d . . . . .
H35 H -0.105683 0.709294 0.563162 0.070 Uiso 1 1 calc R U . . .
C36 C -0.0645(6) 0.5769(5) 0.4381(4) 0.037(2) Uani 1 1 d . . . . .
C37 C -0.0416(7) 0.6254(7) 0.3919(5) 0.042(3) Uani 1 1 d . . . . .
C38 C 0.0325(9) 0.6549(9) 0.3700(5) 0.062(4) Uani 1 1 d . . . . .
H38 H 0.069059 0.642768 0.384959 0.074 Uiso 1 1 calc R U . . .
C39 C 0.0534(8) 0.7011(9) 0.3274(5) 0.065(4) Uani 1 1 d . . . . .
H39 H 0.102323 0.717655 0.311255 0.078 Uiso 1 1 calc R U . . .
C40 C 0.0028(8) 0.7231(7) 0.3085(5) 0.053(4) Uani 1 1 d D . . . .
C41 C -0.0686(8) 0.6947(9) 0.3254(5) 0.059(3) Uani 1 1 d . . . . .
H41 H -0.103947 0.707830 0.309712 0.071 Uiso 1 1 calc R U . . .
C42 C -0.0917(7) 0.6431(7) 0.3685(4) 0.055(3) Uani 1 1 d . . . . .
H42 H -0.143868 0.620702 0.380834 0.066 Uiso 1 1 calc R U . . .
C43 C 0.0323(9) 0.7775(9) 0.2609(5) 0.065(4) Uani 1 1 d D . . . .
C44 C -0.1029(6) 0.4984(6) 0.4383(5) 0.042(2) Uani 1 1 d . . . . .
C46 C -0.1888(5) 0.3713(5) 0.4116(4) 0.076(5) Uani 1 1 d G . . . .
C47 C -0.2316(5) 0.3107(4) 0.3775(5) 0.096(7) Uani 1 1 d G . . . .
H47 H -0.268918 0.260281 0.389766 0.115 Uiso 1 1 calc R U . . .
C48 C -0.2196(6) 0.3239(5) 0.3254(5) 0.106(7) Uani 1 1 d G . . . .
H48 H -0.248851 0.282538 0.302059 0.128 Uiso 1 1 calc R U . . .
C49 C -0.1650(7) 0.3977(7) 0.3074(3) 0.093(6) Uani 1 1 d G . . . .
H49 H -0.156826 0.406775 0.271805 0.112 Uiso 1 1 calc R U . . .
C50 C -0.1222(5) 0.4583(4) 0.3415(4) 0.065(4) Uani 1 1 d G . . . .
H50 H -0.084867 0.508757 0.329258 0.079 Uiso 1 1 calc R U . . .
C51 C -0.1341(5) 0.4451(4) 0.3936(3) 0.055(4) Uani 1 1 d G . . . .
C53 C -0.1232(5) 0.4595(4) 0.5345(4) 0.071(4) Uani 1 1 d G . . . .
H53 H -0.086077 0.510275 0.546402 0.085 Uiso 1 1 calc R U . . .
C54 C -0.1652(7) 0.3994(7) 0.5692(3) 0.094(6) Uani 1 1 d G . . . .
H54 H -0.156905 0.409249 0.604696 0.113 Uiso 1 1 calc R U . . .
C55 C -0.2195(6) 0.3251(6) 0.5518(5) 0.108(8) Uani 1 1 d G . . . .
H55 H -0.248229 0.284066 0.575465 0.130 Uiso 1 1 calc R U . . .
C56 C -0.2316(5) 0.3107(4) 0.4998(5) 0.098(7) Uani 1 1 d G . . . .
H56 H -0.268725 0.259909 0.487942 0.118 Uiso 1 1 calc R U . . .
C57 C -0.1896(5) 0.3707(5) 0.4652(4) 0.078(5) Uani 1 1 d G . . . .
C52 C -0.1353(5) 0.4451(4) 0.4825(4) 0.059(4) Uani 1 1 d G . . . .

loop_
_atom_site_aniso_label
_atom_site_aniso_U_11
_atom_site_aniso_U_22
_atom_site_aniso_U_33
_atom_site_aniso_U_23
_atom_site_aniso_U_13
_atom_site_aniso_U_12
Cd1 0.0592(6) 0.0543(5) 0.0454(7) -0.0043(3) -0.0048(4) 0.0312(4)
Cd2 0.0599(6) 0.0542(5) 0.0423(6) 0.0014(3) 0.0018(3) 0.0308(4)
S1 0.0503(14) 0.0503(14) 0.0449(18) 0.000 0.000 0.0252(7)
O1 0.058(6) 0.073(6) 0.062(5) 0.005(5) -0.023(4) 0.025(5)
O2 0.066(6) 0.060(5) 0.044(4) 0.008(4) 0.007(4) 0.036(5)
O3 0.070(7) 0.074(7) 0.059(5) 0.020(5) 0.007(5) 0.032(5)
O4 0.120(10) 0.090(8) 0.058(7) 0.022(6) -0.012(6) 0.065(8)
O5 0.086(8) 0.072(7) 0.066(5) -0.022(5) -0.012(5) 0.045(6)
O6 0.114(9) 0.092(8) 0.045(5) 0.003(5) 0.029(5) 0.059(7)
O7 0.087(6) 0.087(6) 0.041(7) 0.000 0.000 0.044(3)
O8 0.045(3) 0.049(4) 0.040(3) -0.007(3) -0.002(3) 0.021(4)
O9 0.069(6) 0.060(5) 0.040(4) 0.005(4) 0.002(4) 0.036(5)
O10 0.065(6) 0.094(8) 0.057(5) -0.004(5) 0.013(4) 0.043(6)
C1 0.060(8) 0.068(8) 0.034(5) -0.011(5) -0.005(5) 0.030(7)
C2 0.046(7) 0.053(7) 0.034(5) -0.002(5) -0.001(4) 0.028(6)
C3 0.044(7) 0.038(7) 0.057(6) 0.008(5) -0.006(5) 0.007(5)
C4 0.049(8) 0.049(8) 0.070(9) -0.001(7) -0.014(7) 0.019(6)
C5 0.036(6) 0.034(6) 0.046(5) -0.001(4) -0.005(4) 0.022(5)
C6 0.053(8) 0.050(8) 0.063(7) 0.016(6) -0.015(6) 0.006(6)
C7 0.042(8) 0.070(10) 0.082(9) 0.022(7) -0.013(6) 0.004(7)
C8 0.033(5) 0.034(6) 0.052(5) 0.012(5) 0.006(5) 0.014(5)
C9 0.044(7) 0.037(6) 0.048(6) 0.007(5) 0.005(5) 0.020(5)
C10 0.044(7) 0.031(6) 0.078(9) -0.003(6) 0.000(6) 0.013(5)
C11 0.045(7) 0.038(7) 0.053(6) -0.004(5) 0.008(5) 0.008(6)
C12 0.042(6) 0.042(6) 0.049(7) -0.003(5) 0.012(5) 0.010(6)
C13 0.036(7) 0.078(10) 0.069(8) -0.005(7) 0.009(6) -0.006(7)
C14 0.043(7) 0.048(7) 0.061(7) -0.011(5) 0.004(5) 0.004(6)
C15 0.054(8) 0.087(10) 0.033(5) 0.003(6) 0.004(5) 0.032(8)
C16 0.024(5) 0.027(5) 0.074(7) -0.002(5) -0.002(5) 0.003(4)
C17 0.028(6) 0.028(6) 0.138(13) -0.011(7) 0.012(7) 0.012(5)
C18 0.034(6) 0.038(7) 0.111(9) -0.014(6) 0.006(6) 0.009(5)
C19 0.040(8) 0.048(9) 0.22(2) -0.027(12) 0.004(11) 0.024(7)
C20 0.066(12) 0.077(15) 0.23(3) -0.055(17) 0.046(15) 0.007(10)
C21 0.122(16) 0.072(12) 0.137(19) -0.052(12) 0.026(12) 0.043(12)
C22 0.054(8) 0.067(9) 0.099(10) -0.028(8) 0.011(7) 0.031(7)
C23 0.021(6) 0.032(6) 0.108(10) 0.011(6) -0.018(6) 0.002(5)
C28 0.053(8) 0.062(9) 0.134(13) 0.031(9) -0.003(8) 0.033(7)
C27 0.089(14) 0.109(16) 0.15(2) 0.054(15) -0.012(12) 0.051(13)
C26 0.062(12) 0.084(14) 0.23(3) 0.085(17) -0.047(15) 0.000(10)
C25 0.038(8) 0.039(8) 0.20(2) 0.014(10) -0.020(10) 0.019(6)
C24 0.030(6) 0.024(6) 0.165(16) 0.026(8) -0.010(8) 0.009(5)
C29 0.080(10) 0.053(8) 0.064(8) -0.002(6) 0.009(7) 0.045(8)
C30 0.057(8) 0.044(7) 0.069(9) 0.001(6) 0.004(6) 0.024(7)
C31 0.050(8) 0.079(10) 0.061(7) -0.021(7) -0.003(6) 0.041(8)
C32 0.026(6) 0.050(7) 0.068(8) -0.007(6) -0.008(6) 0.014(6)
C33 0.034(6) 0.033(6) 0.075(8) 0.006(5) 0.008(5) 0.018(5)
C34 0.041(7) 0.065(8) 0.075(8) -0.001(6) 0.009(6) 0.023(6)
C35 0.042(7) 0.074(9) 0.071(8) 0.001(7) 0.014(6) 0.038(7)
C36 0.022(5) 0.036(5) 0.057(5) 0.003(5) 0.006(4) 0.018(5)
C37 0.033(6) 0.036(6) 0.059(7) -0.014(5) -0.011(5) 0.019(5)
C38 0.064(9) 0.070(9) 0.066(8) 0.028(7) 0.014(7) 0.044(8)
C39 0.046(8) 0.073(10) 0.079(9) 0.027(7) 0.019(7) 0.032(8)
C40 0.072(9) 0.041(7) 0.035(6) 0.009(5) -0.015(5) 0.021(7)
C41 0.044(8) 0.080(9) 0.062(7) 0.011(6) -0.002(6) 0.037(7)
C42 0.042(7) 0.050(7) 0.068(7) -0.003(5) -0.003(5) 0.019(6)
C43 0.075(10) 0.062(8) 0.051(7) -0.003(6) -0.016(7) 0.030(8)
C44 0.023(5) 0.036(5) 0.072(6) 0.001(5) -0.002(5) 0.018(5)
C46 0.034(7) 0.036(7) 0.165(15) -0.007(9) 0.007(9) 0.023(6)
C47 0.034(8) 0.048(8) 0.21(2) -0.058(11) -0.030(10) 0.022(7)
C48 0.063(11) 0.064(11) 0.19(2) -0.069(13) -0.052(12) 0.035(9)
C49 0.078(11) 0.082(12) 0.136(16) -0.060(11) -0.033(10) 0.052(11)
C50 0.061(9) 0.061(8) 0.071(8) -0.011(7) -0.006(7) 0.029(7)
C51 0.036(7) 0.037(7) 0.102(11) -0.017(6) -0.013(6) 0.025(6)
C53 0.044(8) 0.048(8) 0.128(13) 0.042(8) 0.024(8) 0.029(7)
C54 0.082(12) 0.089(13) 0.134(16) 0.067(12) 0.041(11) 0.060(12)
C55 0.059(11) 0.079(13) 0.20(2) 0.085(14) 0.060(13) 0.048(10)
C56 0.032(8) 0.051(9) 0.21(2) 0.051(12) 0.004(10) 0.016(7)
C57 0.020(6) 0.034(7) 0.181(17) 0.004(9) -0.001(8) 0.016(5)
C52 0.038(7) 0.054(8) 0.096(11) 0.027(7) 0.019(7) 0.031(6)

loop_
_atom_type_symbol
_atom_type_description
_atom_type_scat_dispersion_real
_atom_type_scat_dispersion_imag
_atom_type_scat_source
C C 0.0181 0.0091 'International Tables Vol C Tables 4.2.6.8 and 6.1.1.4'
H H 0.0000 0.0000 'International Tables Vol C Tables 4.2.6.8 and 6.1.1.4'
Cd Cd 0.1185 4.6533 'International Tables Vol C Tables 4.2.6.8 and 6.1.1.4'
O O 0.0492 0.0322 'International Tables Vol C Tables 4.2.6.8 and 6.1.1.4'
S S 0.3331 0.5567 'International Tables Vol C Tables 4.2.6.8 and 6.1.1.4'

loop_
_geom_angle_atom_site_label_1
_geom_angle_atom_site_label_2
_geom_angle_atom_site_label_3
_geom_angle
_geom_angle_site_symmetry_1
_geom_angle_site_symmetry_3
_geom_angle_publ_flag
O1 Cd1 Cd2 137.2(3) 5_675 6 ?
O1 Cd1 O2 53.8(3) 5_675 5_675 ?
O1 Cd1 O6 146.0(4) 5_675 . ?
O1 Cd1 O8 137.3(3) 5_675 . ?
O1 Cd1 C29 119.9(4) 5_675 . ?
O2 Cd1 Cd2 119.0(2) 5_675 6 ?
O2 Cd1 C29 172.9(4) 5_675 . ?
O4 Cd1 Cd2 48.4(3) 6 6 ?
O4 Cd1 O1 88.9(4) 6 5_675 ?
O4 Cd1 O2 91.1(4) 6 5_675 ?
O4 Cd1 O6 81.4(4) 6 . ?
O4 Cd1 O8 74.3(3) 6 . ?
O4 Cd1 C29 92.1(5) 6 . ?
O5 Cd1 Cd2 89.5(3) . 6 ?
O5 Cd1 O1 95.5(3) . 5_675 ?
O5 Cd1 O2 147.8(4) . 5_675 ?
O5 Cd1 O4 98.4(4) . 6 ?
O5 Cd1 O6 54.4(4) . . ?
O5 Cd1 O8 125.3(3) . . ?
O5 Cd1 C29 25.1(4) . . ?
O6 Cd1 Cd2 42.2(2) . 6 ?
O6 Cd1 O2 157.7(3) . 5_675 ?
O6 Cd1 C29 29.4(4) . . ?
O8 Cd1 Cd2 44.80(17) . 6 ?
O8 Cd1 O2 86.9(3) . 5_675 ?
O8 Cd1 O6 70.9(3) . . ?
O8 Cd1 C29 100.1(4) . . ?
O9 Cd1 Cd2 123.5(3) . 6 ?
O9 Cd1 O1 98.3(4) . 5_675 ?
O9 Cd1 O2 81.6(3) . 5_675 ?
O9 Cd1 O4 163.7(4) . 6 ?
O9 Cd1 O5 95.5(4) . . ?
O9 Cd1 O6 100.0(4) . . ?
O9 Cd1 O8 90.7(3) . . ?
O9 Cd1 C29 96.9(4) . . ?
C29 Cd1 Cd2 67.7(3) . 6 ?
O2 Cd2 Cd1 122.9(2) . 6_554 ?
O2 Cd2 O4 97.9(4) . . ?
O2 Cd2 O8 89.9(3) . 6_554 ?
O2 Cd2 O9 81.3(3) . 5_674 ?
O2 Cd2 C15 91.4(4) . 5_674 ?
O2 Cd2 C43 95.8(4) . . ?
O3 Cd2 Cd1 90.6(3) . 6_554 ?
O3 Cd2 O2 94.0(3) . . ?
O3 Cd2 O4 55.2(4) . . ?
O3 Cd2 O8 125.4(3) . 6_554 ?
O3 Cd2 O9 146.9(4) . 5_674 ?
O3 Cd2 C15 122.7(4) . 5_674 ?
O3 Cd2 C43 26.4(4) . . ?
O4 Cd2 Cd1 43.0(2) . 6_554 ?
O4 Cd2 C15 170.5(4) . 5_674 ?
O4 Cd2 C43 28.8(4) . . ?
O6 Cd2 Cd1 47.7(3) 6_554 6_554 ?
O6 Cd2 O2 164.2(3) 6_554 . ?
O6 Cd2 O3 98.5(4) 6_554 . ?
O6 Cd2 O4 81.4(4) 6_554 . ?
O6 Cd2 O8 75.0(4) 6_554 6_554 ?
O6 Cd2 O9 93.4(4) 6_554 5_674 ?
O6 Cd2 O10 89.6(4) 6_554 5_674 ?
O6 Cd2 C15 90.1(4) 6_554 5_674 ?
O6 Cd2 C43 91.1(4) 6_554 . ?
O8 Cd2 Cd1 44.80(18) 6_554 6_554 ?
O8 Cd2 O4 70.3(3) 6_554 . ?
O8 Cd2 O9 87.5(3) 6_554 5_674 ?
O8 Cd2 C15 111.6(3) 6_554 5_674 ?
O8 Cd2 C43 99.1(4) 6_554 . ?
O9 Cd2 Cd1 119.6(2) 5_674 6_554 ?
O9 Cd2 O4 157.8(3) 5_674 . ?
O9 Cd2 C15 26.1(4) 5_674 5_674 ?
O9 Cd2 C43 172.8(4) 5_674 . ?
O10 Cd2 Cd1 137.2(3) 5_674 6_554 ?
O10 Cd2 O2 98.9(4) 5_674 . ?
O10 Cd2 O3 95.5(3) 5_674 . ?
O10 Cd2 O4 147.1(4) 5_674 . ?
O10 Cd2 O8 137.5(3) 5_674 6_554 ?
O10 Cd2 O9 53.6(3) 5_674 5_674 ?
O10 Cd2 C15 27.6(4) 5_674 5_674 ?
O10 Cd2 C43 120.9(4) 5_674 . ?
C15 Cd2 Cd1 131.6(3) 5_674 6_554 ?
C43 Cd2 Cd1 67.5(3) . 6_554 ?
C43 Cd2 C15 148.5(4) . 5_674 ?
O8 S1 O7 113.5(3) . . ?
O8 S1 O7 113.5(3) 2_675 . ?
O8 S1 O7 113.5(3) 3_465 . ?
O8 S1 O8 105.1(3) . 2_675 ?
O8 S1 O8 105.1(3) . 3_465 ?
O8 S1 O8 105.1(3) 2_675 3_465 ?
C1 O1 Cd1 97.0(8) . 5_674 ?
Cd2 O2 Cd1 94.1(3) . 5_674 ?
C1 O2 Cd1 87.9(8) . 5_674 ?
C1 O2 Cd2 131.2(8) . . ?
C43 O3 Cd2 98.3(9) . . ?
Cd1 O4 Cd2 88.6(4) 6_554 . ?
C43 O4 Cd1 141.1(11) . 6_554 ?
C43 O4 Cd2 85.4(9) . . ?
C29 O5 Cd1 99.1(9) . . ?
Cd2 O6 Cd1 90.1(4) 6 . ?
C29 O6 Cd1 85.2(10) . . ?
C29 O6 Cd2 143.5(10) . 6 ?
Cd2 O8 Cd1 90.4(2) 6 . ?
S1 O8 Cd1 129.2(4) . . ?
S1 O8 Cd2 130.8(4) . 6 ?
Cd1 O9 Cd2 96.2(3) . 5_675 ?
C15 O9 Cd1 132.5(10) . . ?
C15 O9 Cd2 88.3(9) . 5_675 ?
C15 O10 Cd2 97.0(8) . 5_675 ?
O1 C1 C2 116.0(11) . . ?
O2 C1 O1 120.8(12) . . ?
O2 C1 C2 123.1(12) . . ?
C3 C2 C1 121.1(12) . . ?
C3 C2 C7 122.5(12) . . ?
C7 C2 C1 116.3(12) . . ?
C2 C3 H3 119.7 . . ?
C2 C3 C4 120.6(12) . . ?
C4 C3 H3 119.7 . . ?
C3 C4 H4 121.3 . . ?
C5 C4 C3 117.4(12) . . ?
C5 C4 H4 121.3 . . ?
C4 C5 C6 121.1(11) . . ?
C4 C5 C8 119.9(10) . . ?
C6 C5 C8 118.6(10) . . ?
C5 C6 H6 119.4 . . ?
C5 C6 C7 121.2(12) . . ?
C7 C6 H6 119.4 . . ?
C2 C7 C6 117.1(12) . . ?
C2 C7 H7 121.4 . . ?
C6 C7 H7 121.4 . . ?
C5 C8 C9 115.2(9) . . ?
C16 C8 C5 122.2(10) . . ?
C16 C8 C9 122.6(10) . . ?
C10 C9 C8 121.1(11) . . ?
C14 C9 C8 119.1(11) . . ?
C14 C9 C10 119.7(11) . . ?
C9 C10 H10 120.5 . . ?
C11 C10 C9 118.9(12) . . ?
C11 C10 H10 120.5 . . ?
C10 C11 H11 117.3 . . ?
C10 C11 C12 125.4(12) . . ?
C12 C11 H11 117.3 . . ?
C11 C12 C13 111.3(11) . . ?
C15 C12 C11 126.1(12) . . ?
C15 C12 C13 121.9(12) . . ?
C12 C13 H13 117.7 . . ?
C14 C13 C12 124.7(12) . . ?
C14 C13 H13 117.7 . . ?
C9 C14 H14 120.1 . . ?
C13 C14 C9 119.8(12) . . ?
C13 C14 H14 120.1 . . ?
O9 C15 Cd2 65.7(8) . 5_675 ?
O9 C15 O10 120.7(13) . . ?
O9 C15 C12 125.0(13) . . ?
O10 C15 Cd2 55.3(7) . 5_675 ?
O10 C15 C12 114.3(12) . . ?
C12 C15 Cd2 167.5(10) . 5_675 ?
C8 C16 C17 127.7(10) . . ?
C8 C16 C23 128.3(10) . . ?
C17 C16 C23 103.6(9) . . ?
C18 C17 C16 108.3(8) . . ?
C18 C17 C22 120.0 . . ?
C22 C17 C16 131.6(8) . . ?
C17 C18 C19 120.0 . . ?
C17 C18 C24 110.4(8) . . ?
C24 C18 C19 129.6(8) . . ?
C18 C19 H19 120.0 . . ?
C20 C19 C18 120.0 . . ?
C20 C19 H19 120.0 . . ?
C19 C20 H20 120.0 . . ?
C19 C20 C21 120.0 . . ?
C21 C20 H20 120.0 . . ?
C20 C21 H21 120.0 . . ?
C22 C21 C20 120.0 . . ?
C22 C21 H21 120.0 . . ?
C17 C22 H22 120.0 . . ?
C21 C22 C17 120.0 . . ?
C21 C22 H22 120.0 . . ?
C28 C23 C16 130.6(8) . . ?
C28 C23 C24 120.0 . . ?
C24 C23 C16 109.4(8) . . ?
C23 C28 H28 120.0 . . ?
C23 C28 C27 120.0 . . ?
C27 C28 H28 120.0 . . ?
C28 C27 H27 120.0 . . ?
C26 C27 C28 120.0 . . ?
C26 C27 H27 120.0 . . ?
C27 C26 H26 120.0 . . ?
C25 C26 C27 120.0 . . ?
C25 C26 H26 120.0 . . ?
C26 C25 H25 120.0 . . ?
C26 C25 C24 120.0 . . ?
C24 C25 H25 120.0 . . ?
C18 C24 C23 108.0(8) . . ?
C18 C24 C25 131.9(8) . . ?
C25 C24 C23 120.0 . . ?
O5 C29 Cd1 55.8(8) . . ?
O5 C29 O6 120.9(14) . . ?
O5 C29 C30 125.0(13) . . ?
O6 C29 Cd1 65.5(8) . . ?
O6 C29 C30 114.0(14) . . ?
C30 C29 Cd1 172.8(10) . . ?
C31 C30 C29 117.5(13) . . ?
C35 C30 C29 125.4(13) . . ?
C35 C30 C31 116.4(14) . . ?
C30 C31 H31 119.9 . . ?
C32 C31 C30 120.2(13) . . ?
C32 C31 H31 119.9 . . ?
C31 C32 H32 117.3 . . ?
C31 C32 C33 125.5(13) . . ?
C33 C32 H32 117.3 . . ?
C32 C33 C36 124.5(11) . . ?
C34 C33 C32 113.8(13) . . ?
C34 C33 C36 121.7(11) . . ?
C33 C34 H34 118.5 . . ?
C35 C34 C33 123.1(13) . . ?
C35 C34 H34 118.5 . . ?
C30 C35 H35 119.7 . . ?
C34 C35 C30 120.7(12) . . ?
C34 C35 H35 119.7 . . ?
C37 C36 C33 112.0(8) . . ?
C44 C36 C33 123.5(10) . . ?
C44 C36 C37 124.5(10) . . ?
C38 C37 C36 121.8(10) . . ?
C42 C37 C36 121.3(11) . . ?
C42 C37 C38 117.0(12) . . ?
C37 C38 H38 119.5 . . ?
C39 C38 C37 121.0(13) . . ?
C39 C38 H38 119.5 . . ?
C38 C39 H39 120.5 . . ?
C40 C39 C38 119.0(13) . . ?
C40 C39 H39 120.5 . . ?
C39 C40 C43 115.5(13) . . ?
C41 C40 C39 122.9(12) . . ?
C41 C40 C43 121.3(12) . . ?
C40 C41 H41 121.2 . . ?
C40 C41 C42 117.7(12) . . ?
C42 C41 H41 121.2 . . ?
C37 C42 C41 121.9(12) . . ?
C37 C42 H42 119.1 . . ?
C41 C42 H42 119.1 . . ?
O3 C43 Cd2 55.3(7) . . ?
O3 C43 O4 121.0(13) . . ?
O3 C43 C40 124.4(13) . . ?
O4 C43 Cd2 65.7(8) . . ?
O4 C43 C40 113.9(13) . . ?
C40 C43 Cd2 168.9(10) . . ?
C36 C44 C51 127.5(10) . . ?
C36 C44 C52 128.0(10) . . ?
C52 C44 C51 103.7(8) . . ?
C47 C46 C51 120.0 . . ?
C47 C46 C57 129.7(8) . . ?
C51 C46 C57 110.3(8) . . ?
C46 C47 H47 120.0 . . ?
C48 C47 C46 120.0 . . ?
C48 C47 H47 120.0 . . ?
C47 C48 H48 120.0 . . ?
C47 C48 C49 120.0 . . ?
C49 C48 H48 120.0 . . ?
C48 C49 H49 120.0 . . ?
C50 C49 C48 120.0 . . ?
C50 C49 H49 120.0 . . ?
C49 C50 H50 120.0 . . ?
C51 C50 C49 120.0 . . ?
C51 C50 H50 120.0 . . ?
C46 C51 C44 107.6(7) . . ?
C50 C51 C44 132.2(7) . . ?
C50 C51 C46 120.0 . . ?
C54 C53 H53 120.0 . . ?
C54 C53 C52 120.0 . . ?
C52 C53 H53 120.0 . . ?
C53 C54 H54 120.0 . . ?
C53 C54 C55 120.0 . . ?
C55 C54 H54 120.0 . . ?
C54 C55 H55 120.0 . . ?
C56 C55 C54 120.0 . . ?
C56 C55 H55 120.0 . . ?
C55 C56 H56 120.0 . . ?
C57 C56 C55 120.0 . . ?
C57 C56 H56 120.0 . . ?
C56 C57 C46 131.3(8) . . ?
C56 C57 C52 120.0 . . ?
C52 C57 C46 108.7(8) . . ?
C53 C52 C44 131.1(7) . . ?
C57 C52 C44 108.8(7) . . ?
C57 C52 C53 120.0 . . ?

loop_
_geom_bond_atom_site_label_1
_geom_bond_atom_site_label_2
_geom_bond_distance
_geom_bond_site_symmetry_2
_geom_bond_publ_flag
Cd1 Cd2 3.3492(15) 6 ?
Cd1 O1 2.290(9) 5_675 ?
Cd1 O2 2.528(9) 5_675 ?
Cd1 O4 2.285(11) 6 ?
Cd1 O5 2.270(9) . ?
Cd1 O6 2.476(12) . ?
Cd1 O8 2.360(7) . ?
Cd1 O9 2.261(9) . ?
Cd2 O2 2.309(10) . ?
Cd2 O3 2.277(9) . ?
Cd2 O4 2.506(12) . ?
Cd2 O6 2.251(10) 6_554 ?
Cd2 O8 2.360(7) 6_554 ?
Cd2 O9 2.499(9) 5_674 ?
Cd2 O10 2.272(9) 5_674 ?
S1 O7 1.477(13) . ?
S1 O8 1.471(7) 2_675 ?
S1 O8 1.471(7) 3_465 ?
S1 O8 1.471(7) . ?
O1 C1 1.298(16) . ?
O2 C1 1.220(17) . ?
O3 C43 1.231(18) . ?
O4 C43 1.326(19) . ?
O5 C29 1.167(18) . ?
O6 C29 1.335(18) . ?
O9 C15 1.205(17) . ?
O10 C15 1.280(17) . ?
C1 C2 1.495(17) . ?
C2 C3 1.299(17) . ?
C2 C7 1.394(18) . ?
C3 H3 0.9500 . ?
C3 C4 1.466(18) . ?
C4 H4 0.9500 . ?
C4 C5 1.354(19) . ?
C5 C6 1.369(17) . ?
C5 C8 1.479(14) . ?
C6 H6 0.9500 . ?
C6 C7 1.403(16) . ?
C7 H7 0.9500 . ?
C8 C9 1.507(15) . ?
C8 C16 1.373(15) . ?
C9 C10 1.420(18) . ?
C9 C14 1.385(17) . ?
C10 H10 0.9500 . ?
C10 C11 1.337(17) . ?
C11 H11 0.9500 . ?
C11 C12 1.429(17) . ?
C12 C13 1.470(18) . ?
C12 C15 1.420(18) . ?
C13 H13 0.9500 . ?
C13 C14 1.328(17) . ?
C14 H14 0.9500 . ?
C16 C17 1.461(13) . ?
C16 C23 1.472(13) . ?
C17 C18 1.3900 . ?
C17 C22 1.3900 . ?
C18 C19 1.3900 . ?
C18 C24 1.390(10) . ?
C19 H19 0.9500 . ?
C19 C20 1.3900 . ?
C20 H20 0.9500 . ?
C20 C21 1.3900 . ?
C21 H21 0.9500 . ?
C21 C22 1.3900 . ?
C22 H22 0.9500 . ?
C23 C28 1.3900 . ?
C23 C24 1.3900 . ?
C28 H28 0.9500 . ?
C28 C27 1.3900 . ?
C27 H27 0.9500 . ?
C27 C26 1.3900 . ?
C26 H26 0.9500 . ?
C26 C25 1.3900 . ?
C25 H25 0.9500 . ?
C25 C24 1.3900 . ?
C29 C30 1.51(2) . ?
C30 C31 1.436(19) . ?
C30 C35 1.388(19) . ?
C31 H31 0.9500 . ?
C31 C32 1.296(17) . ?
C32 H32 0.9500 . ?
C32 C33 1.403(17) . ?
C33 C34 1.396(16) . ?
C33 C36 1.478(15) . ?
C34 H34 0.9500 . ?
C34 C35 1.362(17) . ?
C35 H35 0.9500 . ?
C36 C37 1.469(15) . ?
C36 C44 1.339(13) . ?
C37 C38 1.398(19) . ?
C37 C42 1.349(16) . ?
C38 H38 0.9500 . ?
C38 C39 1.370(17) . ?
C39 H39 0.9500 . ?
C39 C40 1.363(19) . ?
C40 C41 1.305(18) . ?
C40 C43 1.556(16) . ?
C41 H41 0.9500 . ?
C41 C42 1.435(16) . ?
C42 H42 0.9500 . ?
C44 C51 1.486(13) . ?
C44 C52 1.481(12) . ?
C46 C47 1.3900 . ?
C46 C51 1.3900 . ?
C46 C57 1.406(10) . ?
C47 H47 0.9500 . ?
C47 C48 1.3900 . ?
C48 H48 0.9500 . ?
C48 C49 1.3900 . ?
C49 H49 0.9500 . ?
C49 C50 1.3900 . ?
C50 H50 0.9500 . ?
C50 C51 1.3900 . ?
C53 H53 0.9500 . ?
C53 C54 1.3900 . ?
C53 C52 1.3900 . ?
C54 H54 0.9500 . ?
C54 C55 1.3900 . ?
C55 H55 0.9500 . ?
C55 C56 1.3900 . ?
C56 H56 0.9500 . ?
C56 C57 1.3900 . ?
C57 C52 1.3900 . ?

loop_
_geom_torsion_atom_site_label_1
_geom_torsion_atom_site_label_2
_geom_torsion_atom_site_label_3
_geom_torsion_atom_site_label_4
_geom_torsion
_geom_torsion_site_symmetry_1
_geom_torsion_site_symmetry_2
_geom_torsion_site_symmetry_3
_geom_torsion_site_symmetry_4
_geom_torsion_publ_flag
Cd1 O1 C1 O2 7.0(14) 5_674 . . . ?
Cd1 O1 C1 C2 -169.9(9) 5_674 . . . ?
Cd1 O2 C1 O1 -6.3(12) 5_674 . . . ?
Cd1 O2 C1 C2 170.4(12) 5_674 . . . ?
Cd1 O4 C43 Cd2 82.0(14) 6_554 . . . ?
Cd1 O4 C43 O3 79(2) 6_554 . . . ?
Cd1 O4 C43 C40 -110.1(15) 6_554 . . . ?
Cd1 O5 C29 O6 -6.5(16) . . . . ?
Cd1 O5 C29 C30 171.3(13) . . . . ?
Cd1 O6 C29 O5 5.9(15) . . . . ?
Cd1 O6 C29 C30 -172.2(11) . . . . ?
Cd1 O9 C15 Cd2 -96.7(10) . . . 5_675 ?
Cd1 O9 C15 O10 -90.5(18) . . . . ?
Cd1 O9 C15 C12 90.7(16) . . . . ?
Cd2 O2 C1 O1 87.4(16) . . . . ?
Cd2 O2 C1 C2 -95.9(13) . . . . ?
Cd2 O3 C43 O4 3.4(16) . . . . ?
Cd2 O3 C43 C40 -166.5(12) . . . . ?
Cd2 O4 C43 O3 -3.1(14) . . . . ?
Cd2 O4 C43 C40 167.9(11) . . . . ?
Cd2 O6 C29 Cd1 -83.7(16) 6 . . . ?
Cd2 O6 C29 O5 -78(2) 6 . . . ?
Cd2 O6 C29 C30 104.2(18) 6 . . . ?
Cd2 O9 C15 O10 6.2(14) 5_675 . . . ?
Cd2 O9 C15 C12 -172.6(15) 5_675 . . . ?
Cd2 O10 C15 O9 -6.9(16) 5_675 . . . ?
Cd2 O10 C15 C12 172.0(11) 5_675 . . . ?
O1 C1 C2 C3 12.1(19) . . . . ?
O1 C1 C2 C7 -172.7(13) . . . . ?
O2 C1 C2 C3 -164.7(13) . . . . ?
O2 C1 C2 C7 10(2) . . . . ?
O5 C29 C30 C31 -11(2) . . . . ?
O5 C29 C30 C35 178.5(15) . . . . ?
O6 C29 C30 C31 166.8(13) . . . . ?
O6 C29 C30 C35 -4(2) . . . . ?
O7 S1 O8 Cd1 66.1(5) . . . . ?
O7 S1 O8 Cd2 -69.6(5) . . . 6 ?
O8 S1 O8 Cd1 -169.2(3) 3_465 . . . ?
O8 S1 O8 Cd1 -58.6(7) 2_675 . . . ?
O8 S1 O8 Cd2 165.8(3) 2_675 . . 6 ?
O8 S1 O8 Cd2 55.1(8) 3_465 . . 6 ?
C1 C2 C3 C4 177.9(13) . . . . ?
C1 C2 C7 C6 -179.6(13) . . . . ?
C2 C3 C4 C5 1(2) . . . . ?
C3 C2 C7 C6 -5(2) . . . . ?
C3 C4 C5 C6 -3(2) . . . . ?
C3 C4 C5 C8 -175.4(11) . . . . ?
C4 C5 C6 C7 2(2) . . . . ?
C4 C5 C8 C9 88.9(14) . . . . ?
C4 C5 C8 C16 -90.6(15) . . . . ?
C5 C6 C7 C2 2(2) . . . . ?
C5 C8 C9 C10 -91.0(13) . . . . ?
C5 C8 C9 C14 86.0(13) . . . . ?
C5 C8 C16 C17 -4.6(17) . . . . ?
C5 C8 C16 C23 -175.8(9) . . . . ?
C6 C5 C8 C9 -83.6(14) . . . . ?
C6 C5 C8 C16 96.9(14) . . . . ?
C7 C2 C3 C4 3(2) . . . . ?
C8 C5 C6 C7 173.9(13) . . . . ?
C8 C9 C10 C11 176.1(11) . . . . ?
C8 C9 C14 C13 -179.5(13) . . . . ?
C8 C16 C17 C18 -169.2(10) . . . . ?
C8 C16 C17 C22 7.7(16) . . . . ?
C8 C16 C23 C28 -11.1(15) . . . . ?
C8 C16 C23 C24 168.1(10) . . . . ?
C9 C8 C16 C17 176.0(10) . . . . ?
C9 C8 C16 C23 4.8(17) . . . . ?
C9 C10 C11 C12 5(2) . . . . ?
C10 C9 C14 C13 -2(2) . . . . ?
C10 C11 C12 C13 -5(2) . . . . ?
C10 C11 C12 C15 -174.8(15) . . . . ?
C11 C12 C13 C14 1(2) . . . . ?
C11 C12 C15 Cd2 15(6) . . . 5_675 ?
C11 C12 C15 O9 161.7(15) . . . . ?
C11 C12 C15 O10 -17(2) . . . . ?
C12 C13 C14 C9 2(2) . . . . ?
C13 C12 C15 Cd2 -154(4) . . . 5_675 ?
C13 C12 C15 O9 -7(2) . . . . ?
C13 C12 C15 O10 173.8(14) . . . . ?
C14 C9 C10 C11 -1(2) . . . . ?
C15 C12 C13 C14 171.7(16) . . . . ?
C16 C8 C9 C10 88.5(15) . . . . ?
C16 C8 C9 C14 -94.6(14) . . . . ?
C16 C17 C18 C19 177.3(8) . . . . ?
C16 C17 C18 C24 -1.5(8) . . . . ?
C16 C17 C22 C21 -176.6(10) . . . . ?
C16 C23 C28 C27 179.2(9) . . . . ?
C16 C23 C24 C18 4.0(8) . . . . ?
C16 C23 C24 C25 -179.3(7) . . . . ?
C17 C16 C23 C28 176.0(7) . . . . ?
C17 C16 C23 C24 -4.7(9) . . . . ?
C17 C18 C19 C20 0.0 . . . . ?
C17 C18 C24 C23 -1.6(8) . . . . ?
C17 C18 C24 C25 -177.7(6) . . . . ?
C18 C17 C22 C21 0.0 . . . . ?
C18 C19 C20 C21 0.0 . . . . ?
C19 C18 C24 C23 179.7(6) . . . . ?
C19 C18 C24 C25 3.6(13) . . . . ?
C19 C20 C21 C22 0.0 . . . . ?
C20 C21 C22 C17 0.0 . . . . ?
C22 C17 C18 C19 0.0 . . . . ?
C22 C17 C18 C24 -178.8(9) . . . . ?
C23 C16 C17 C18 3.7(8) . . . . ?
C23 C16 C17 C22 -179.3(7) . . . . ?
C23 C28 C27 C26 0.0 . . . . ?
C28 C23 C24 C18 -176.6(9) . . . . ?
C28 C23 C24 C25 0.0 . . . . ?
C28 C27 C26 C25 0.0 . . . . ?
C27 C26 C25 C24 0.0 . . . . ?
C26 C25 C24 C18 175.7(11) . . . . ?
C26 C25 C24 C23 0.0 . . . . ?
C24 C18 C19 C20 178.6(11) . . . . ?
C24 C23 C28 C27 0.0 . . . . ?
C29 C30 C31 C32 -174.2(14) . . . . ?
C29 C30 C35 C34 176.6(14) . . . . ?
C30 C31 C32 C33 1(2) . . . . ?
C31 C30 C35 C34 6(2) . . . . ?
C31 C32 C33 C34 -1(2) . . . . ?
C31 C32 C33 C36 177.8(13) . . . . ?
C32 C33 C34 C35 5(2) . . . . ?
C32 C33 C36 C37 -86.5(14) . . . . ?
C32 C33 C36 C44 94.7(15) . . . . ?
C33 C34 C35 C30 -7(2) . . . . ?
C33 C36 C37 C38 86.8(14) . . . . ?
C33 C36 C37 C42 -93.6(13) . . . . ?
C33 C36 C44 C51 174.6(10) . . . . ?
C33 C36 C44 C52 5.7(17) . . . . ?
C34 C33 C36 C37 92.5(13) . . . . ?
C34 C33 C36 C44 -86.3(15) . . . . ?
C35 C30 C31 C32 -3(2) . . . . ?
C36 C33 C34 C35 -174.6(12) . . . . ?
C36 C37 C38 C39 -178.9(13) . . . . ?
C36 C37 C42 C41 175.7(11) . . . . ?
C36 C44 C51 C46 -162.3(10) . . . . ?
C36 C44 C51 C50 12.6(16) . . . . ?
C36 C44 C52 C53 -13.6(16) . . . . ?
C36 C44 C52 C57 162.4(10) . . . . ?
C37 C36 C44 C51 -4.1(17) . . . . ?
C37 C36 C44 C52 -173.0(10) . . . . ?
C37 C38 C39 C40 5(2) . . . . ?
C38 C37 C42 C41 -4.7(19) . . . . ?
C38 C39 C40 C41 -8(2) . . . . ?
C38 C39 C40 C43 178.3(14) . . . . ?
C39 C40 C41 C42 5(2) . . . . ?
C39 C40 C43 Cd2 -85(6) . . . . ?
C39 C40 C43 O3 0(2) . . . . ?
C39 C40 C43 O4 -170.6(14) . . . . ?
C40 C41 C42 C37 2(2) . . . . ?
C41 C40 C43 Cd2 102(6) . . . . ?
C41 C40 C43 O3 -173.6(15) . . . . ?
C41 C40 C43 O4 16(2) . . . . ?
C42 C37 C38 C39 1(2) . . . . ?
C43 C40 C41 C42 178.1(12) . . . . ?
C44 C36 C37 C38 -94.4(15) . . . . ?
C44 C36 C37 C42 85.2(15) . . . . ?
C46 C47 C48 C49 0.0 . . . . ?
C46 C57 C52 C44 5.3(8) . . . . ?
C46 C57 C52 C53 -178.2(8) . . . . ?
C47 C46 C51 C44 175.6(7) . . . . ?
C47 C46 C51 C50 0.0 . . . . ?
C47 C46 C57 C56 0.8(13) . . . . ?
C47 C46 C57 C52 178.7(6) . . . . ?
C47 C48 C49 C50 0.0 . . . . ?
C48 C49 C50 C51 0.0 . . . . ?
C49 C50 C51 C44 -174.3(10) . . . . ?
C49 C50 C51 C46 0.0 . . . . ?
C51 C44 C52 C53 175.4(7) . . . . ?
C51 C44 C52 C57 -8.6(8) . . . . ?
C51 C46 C47 C48 0.0 . . . . ?
C51 C46 C57 C56 -177.4(6) . . . . ?
C51 C46 C57 C52 0.5(8) . . . . ?
C53 C54 C55 C56 0.0 . . . . ?
C54 C53 C52 C44 175.6(10) . . . . ?
C54 C53 C52 C57 0.0 . . . . ?
C54 C55 C56 C57 0.0 . . . . ?
C55 C56 C57 C46 177.7(11) . . . . ?
C55 C56 C57 C52 0.0 . . . . ?
C56 C57 C52 C44 -176.5(8) . . . . ?
C56 C57 C52 C53 0.0 . . . . ?
C57 C46 C47 C48 -178.0(10) . . . . ?
C57 C46 C51 C44 -6.1(8) . . . . ?
C57 C46 C51 C50 178.4(9) . . . . ?
C52 C44 C51 C46 8.8(8) . . . . ?
C52 C44 C51 C50 -176.4(7) . . . . ?
C52 C53 C54 C55 0.0 . . . . ?

loop_
_twin_individual_id
_twin_individual_mass_fraction_refined
1 0.522(18)
2 0.478(18)

loop_
_smtbx_masks_void_nr
_smtbx_masks_void_average_x
_smtbx_masks_void_average_y
_smtbx_masks_void_average_z
_smtbx_masks_void_volume
_smtbx_masks_void_count_electrons
_smtbx_masks_void_content
1 0.000 0.000 -0.066 544.0 124.3 '3 ?'
2 0.000 0.000 0.434 544.0 125.3 '3 ?'
3 -0.245 -0.551 0.188 1046.2 219.4 '3 ?'
4 -0.446 -0.738 0.688 1046.2 219.4 '3 ?'
